data_1573309
_journal_paper_doi 10.1039/D4SC06851C
_chemical_formula_moiety 'C14 H15 N3'
_chemical_formula_sum 'C14 H15 N3'
_chemical_formula_weight 225.29
_space_group_crystal_system triclinic
_space_group_IT_number 2
_space_group_name_Hall '-P 1'
_space_group_name_H-M_alt 'P -1'
_atom_sites_solution_hydrogens geom
_atom_sites_solution_primary dual
_atom_sites_solution_secondary difmap
_audit_creation_date 2020-04-06
_audit_creation_method
;
Olex2 1.2
(compiled 2018.05.29 svn.r3508 for OlexSys, GUI svn.r5506)
;
_audit_update_record
;
2022-10-01 deposited with the CCDC.	2024-11-17 downloaded from the CCDC.
;
_cell_angle_alpha 63.309(8)
_cell_angle_beta 64.432(7)
_cell_angle_gamma 72.772(7)
_cell_formula_units_Z 2
_cell_length_a 8.7161(6)
_cell_length_b 9.2511(7)
_cell_length_c 9.8844(7)
_cell_measurement_reflns_used 5436
_cell_measurement_temperature 293(2)
_cell_measurement_theta_max 65.7690
_cell_measurement_theta_min 5.3460
_cell_volume 637.16(10)
_computing_cell_refinement
;
CrysAlisPro, Agilent Technologies,
Version 1.171.37.34 (release 22-05-2014 CrysAlis171 .NET)
(compiled May 22 2014,16:03:01)
;
_computing_data_collection
;
CrysAlisPro, Agilent Technologies,
Version 1.171.37.34 (release 22-05-2014 CrysAlis171 .NET)
(compiled May 22 2014,16:03:01)
;
_computing_data_reduction
;
CrysAlisPro, Agilent Technologies,
Version 1.171.37.34 (release 22-05-2014 CrysAlis171 .NET)
(compiled May 22 2014,16:03:01)
;
_computing_molecular_graphics 'Olex2 (Dolomanov et al., 2009)'
_computing_publication_material 'Olex2 (Dolomanov et al., 2009)'
_computing_structure_refinement 'ShelXL (Sheldrick, 2015)'
_computing_structure_solution 'ShelXT (Sheldrick, 2015)'
_diffrn_ambient_temperature 293(2)
_diffrn_detector_area_resol_mean 7.9580
_diffrn_detector_type Eos
_diffrn_measured_fraction_theta_full 0.993
_diffrn_measured_fraction_theta_max 0.993
_diffrn_measurement_details
;
#__ type_ start__ end____ width___ exp.time_
  1 omega  -50.00   64.00   1.0000    2.0000
omega____ theta____ kappa____ phi______ frames
    -       26.3311  -57.0000   30.0000 114

#__ type_ start__ end____ width___ exp.time_
  2 omega   55.00  121.00   1.0000    2.0000
omega____ theta____ kappa____ phi______ frames
    -       26.3311 -178.0000   60.0000 66

#__ type_ start__ end____ width___ exp.time_
  3 omega  -50.00   64.00   1.0000    2.0000
omega____ theta____ kappa____ phi______ frames
    -       26.3311  -57.0000  120.0000 114

#__ type_ start__ end____ width___ exp.time_
  4 omega  -12.00  102.00   1.0000    2.0000
omega____ theta____ kappa____ phi______ frames
    -       26.3311   57.0000 -120.0000 114

#__ type_ start__ end____ width___ exp.time_
  5 omega  -12.00  102.00   1.0000    2.0000
omega____ theta____ kappa____ phi______ frames
    -       26.3311   57.0000 -180.0000 114

#__ type_ start__ end____ width___ exp.time_
  6 omega   -4.00  109.00   1.0000    5.0100
omega____ theta____ kappa____ phi______ frames
    -       67.1656  -94.0000 -150.0000 113

#__ type_ start__ end____ width___ exp.time_
  7 omega  100.00  153.00   1.0000    5.0100
omega____ theta____ kappa____ phi______ frames
    -       67.1656  111.0000 -150.0000 53

#__ type_ start__ end____ width___ exp.time_
  8 omega   30.00  144.00   1.0000    5.0100
omega____ theta____ kappa____ phi______ frames
    -       67.1656   61.0000  -60.0000 114

#__ type_ start__ end____ width___ exp.time_
  9 omega  100.00  153.00   1.0000    5.0100
omega____ theta____ kappa____ phi______ frames
    -       67.1656  111.0000 -120.0000 53

#__ type_ start__ end____ width___ exp.time_
 10 omega   30.00  144.00   1.0000    5.0100
omega____ theta____ kappa____ phi______ frames
    -       67.1656   61.0000 -120.0000 114

#__ type_ start__ end____ width___ exp.time_
 11 omega   30.00  144.00   1.0000    5.0100
omega____ theta____ kappa____ phi______ frames
    -       67.1656   61.0000   60.0000 114

#__ type_ start__ end____ width___ exp.time_
 12 omega   57.00  150.00   1.0000    5.0100
omega____ theta____ kappa____ phi______ frames
    -       67.1656  178.0000 -120.0000 93

#__ type_ start__ end____ width___ exp.time_
 13 omega   30.00  144.00   1.0000    5.0100
omega____ theta____ kappa____ phi______ frames
    -       67.1656   61.0000 -180.0000 114

#__ type_ start__ end____ width___ exp.time_
 14 omega   30.00  144.00   1.0000    5.0100
omega____ theta____ kappa____ phi______ frames
    -       67.1656   61.0000    0.0000 114

#__ type_ start__ end____ width___ exp.time_
 15 omega  100.00  153.00   1.0000    5.0100
omega____ theta____ kappa____ phi______ frames
    -       67.1656  111.0000  150.0000 53

#__ type_ start__ end____ width___ exp.time_
 16 omega  101.00  178.00   1.0000    5.0100
omega____ theta____ kappa____ phi______ frames
    -      108.0000  104.0000  -30.0000 77

#__ type_ start__ end____ width___ exp.time_
 17 omega   29.00  145.00   1.0000    5.0100
omega____ theta____ kappa____ phi______ frames
    -      108.0000  -65.0000 -180.0000 116

#__ type_ start__ end____ width___ exp.time_
 18 omega   21.00  113.00   1.0000    5.0100
omega____ theta____ kappa____ phi______ frames
    -      108.0000 -104.0000  150.0000 92

#__ type_ start__ end____ width___ exp.time_
 19 omega   36.00  178.00   1.0000    5.0100
omega____ theta____ kappa____ phi______ frames
    -      108.0000   32.0000   30.0000 142

#__ type_ start__ end____ width___ exp.time_
 20 omega   69.00  178.00   1.0000    5.0100
omega____ theta____ kappa____ phi______ frames
    -      108.0000   54.0000   60.0000 109

#__ type_ start__ end____ width___ exp.time_
 21 omega   71.00  178.00   1.0000    5.0100
omega____ theta____ kappa____ phi______ frames
    -      108.0000   65.0000   90.0000 107

#__ type_ start__ end____ width___ exp.time_
 22 omega   21.00  113.00   1.0000    5.0100
omega____ theta____ kappa____ phi______ frames
    -      108.0000 -104.0000  -60.0000 92

#__ type_ start__ end____ width___ exp.time_
 23 omega   21.00  113.00   1.0000    5.0100
omega____ theta____ kappa____ phi______ frames
    -      108.0000 -104.0000   30.0000 92

#__ type_ start__ end____ width___ exp.time_
 24 omega   86.00  178.00   1.0000    5.0100
omega____ theta____ kappa____ phi______ frames
    -      108.0000  138.0000    0.0000 92

#__ type_ start__ end____ width___ exp.time_
 25 omega   19.00  158.00   1.0000    5.0100
omega____ theta____ kappa____ phi______ frames
    -      108.0000  -89.0000  -60.0000 139

#__ type_ start__ end____ width___ exp.time_
 26 omega   23.00  151.00   1.0000    5.0100
omega____ theta____ kappa____ phi______ frames
    -      108.0000  -77.0000  -30.0000 128

#__ type_ start__ end____ width___ exp.time_
 27 omega  101.00  178.00   1.0000    5.0100
omega____ theta____ kappa____ phi______ frames
    -      108.0000  104.0000   90.0000 77

#__ type_ start__ end____ width___ exp.time_
 28 omega   25.00  178.00   1.0000    5.0100
omega____ theta____ kappa____ phi______ frames
    -      108.0000   21.0000  -30.0000 153

#__ type_ start__ end____ width___ exp.time_
 29 omega   31.00  147.00   1.0000    5.0100
omega____ theta____ kappa____ phi______ frames
    -      108.0000  -54.0000    0.0000 116

#__ type_ start__ end____ width___ exp.time_
 30 omega   21.00  113.00   1.0000    5.0100
omega____ theta____ kappa____ phi______ frames
    -      108.0000 -104.0000 -180.0000 92

#__ type_ start__ end____ width___ exp.time_
 31 omega   29.00  145.00   1.0000    5.0100
omega____ theta____ kappa____ phi______ frames
    -      108.0000  -65.0000    0.0000 116

#__ type_ start__ end____ width___ exp.time_
 32 omega   69.00  178.00   1.0000    5.0100
omega____ theta____ kappa____ phi______ frames
    -      108.0000   54.0000    0.0000 109

#__ type_ start__ end____ width___ exp.time_
 33 omega  101.00  178.00   1.0000    5.0100
omega____ theta____ kappa____ phi______ frames
    -      108.0000  104.0000  -60.0000 77

#__ type_ start__ end____ width___ exp.time_
 34 omega  -17.00  111.00   1.0000    2.0000
omega____ theta____ kappa____ phi______ frames
    -       26.3311   77.0000   60.0000 128

#__ type_ start__ end____ width___ exp.time_
 35 omega  -50.00   64.00   1.0000    2.0000
omega____ theta____ kappa____ phi______ frames
    -       26.3311  -57.0000  -60.0000 114

#__ type_ start__ end____ width___ exp.time_
 36 omega  -17.00  111.00   1.0000    2.0000
omega____ theta____ kappa____ phi______ frames
    -       26.3311   77.0000  120.0000 128

#__ type_ start__ end____ width___ exp.time_
 37 omega  -12.00  102.00   1.0000    2.0000
omega____ theta____ kappa____ phi______ frames
    -       26.3311   57.0000 -150.0000 114

#__ type_ start__ end____ width___ exp.time_
 38 omega  -12.00  102.00   1.0000    2.0000
omega____ theta____ kappa____ phi______ frames
    -       26.3311   57.0000  -30.0000 114

#__ type_ start__ end____ width___ exp.time_
 39 omega  100.00  153.00   1.0000    5.0100
omega____ theta____ kappa____ phi______ frames
    -       67.1656  111.0000   30.0000 53

#__ type_ start__ end____ width___ exp.time_
 40 omega   24.00  152.00   1.0000    5.0100
omega____ theta____ kappa____ phi______ frames
    -       67.1656   77.0000  -90.0000 128

#__ type_ start__ end____ width___ exp.time_
 41 omega   24.00  152.00   1.0000    5.0100
omega____ theta____ kappa____ phi______ frames
    -       67.1656   77.0000   60.0000 128

#__ type_ start__ end____ width___ exp.time_
 42 omega   24.00  152.00   1.0000    5.0100
omega____ theta____ kappa____ phi______ frames
    -       67.1656   77.0000 -150.0000 128

#__ type_ start__ end____ width___ exp.time_
 43 omega   25.00  152.00   1.0000    5.0100
omega____ theta____ kappa____ phi______ frames
    -       67.1656   76.0000  -13.8545 127

#__ type_ start__ end____ width___ exp.time_
 44 omega   24.00  152.00   1.0000    5.0100
omega____ theta____ kappa____ phi______ frames
    -       67.1656   77.0000  120.0000 128

#__ type_ start__ end____ width___ exp.time_
 45 omega   30.00  144.00   1.0000    5.0100
omega____ theta____ kappa____ phi______ frames
    -       67.1656   61.0000  120.0000 114

#__ type_ start__ end____ width___ exp.time_
 46 omega   24.00  152.00   1.0000    5.0100
omega____ theta____ kappa____ phi______ frames
    -       67.1656   77.0000   30.0000 128

#__ type_ start__ end____ width___ exp.time_
 47 omega   24.00  152.00   1.0000    5.0100
omega____ theta____ kappa____ phi______ frames
    -       67.1656   77.0000  150.0000 128

#__ type_ start__ end____ width___ exp.time_
 48 omega  100.00  153.00   1.0000    5.0100
omega____ theta____ kappa____ phi______ frames
    -       67.1656  111.0000   90.0000 53

#__ type_ start__ end____ width___ exp.time_
 49 omega   65.00  178.00   1.0000    5.0100
omega____ theta____ kappa____ phi______ frames
    -      108.0000   77.0000  -60.0000 113

#__ type_ start__ end____ width___ exp.time_
 50 omega   65.00  178.00   1.0000    5.0100
omega____ theta____ kappa____ phi______ frames
    -      108.0000   77.0000 -180.0000 113

#__ type_ start__ end____ width___ exp.time_
 51 omega   65.00  178.00   1.0000    5.0100
omega____ theta____ kappa____ phi______ frames
    -      108.0000   77.0000  150.0000 113

#__ type_ start__ end____ width___ exp.time_
 52 omega   65.00  178.00   1.0000    5.0100
omega____ theta____ kappa____ phi______ frames
    -      108.0000   77.0000    0.0000 113

#__ type_ start__ end____ width___ exp.time_
 53 omega   65.00  178.00   1.0000    5.0100
omega____ theta____ kappa____ phi______ frames
    -      108.0000   77.0000 -150.0000 113

#__ type_ start__ end____ width___ exp.time_
 54 omega   65.00  178.00   1.0000    5.0100
omega____ theta____ kappa____ phi______ frames
    -      108.0000   77.0000  -90.0000 113

#__ type_ start__ end____ width___ exp.time_
 55 omega   65.00  178.00   1.0000    5.0100
omega____ theta____ kappa____ phi______ frames
    -      108.0000   77.0000 -120.0000 113

#__ type_ start__ end____ width___ exp.time_
 56 omega   65.00  178.00   1.0000    5.0100
omega____ theta____ kappa____ phi______ frames
    -      108.0000   77.0000  120.0000 113

#__ type_ start__ end____ width___ exp.time_
 57 omega   58.00  178.00   1.0000    5.0100
omega____ theta____ kappa____ phi______ frames
    -      108.0000   43.0000 -120.0000 120

#__ type_ start__ end____ width___ exp.time_
 58 omega   58.00  178.00   1.0000    5.0100
omega____ theta____ kappa____ phi______ frames
    -      108.0000   43.0000 -180.0000 120
;
_diffrn_measurement_device 'four-circle diffractometer'
_diffrn_measurement_device_type 'SuperNova, Dual, Cu at zero, Eos'
_diffrn_measurement_method '\w scans'
_diffrn_radiation_monochromator graphite
_diffrn_radiation_type CuK\a
_diffrn_radiation_wavelength 1.54184
_diffrn_reflns_av_R_equivalents 0.0663
_diffrn_reflns_av_unetI/netI 0.0354
_diffrn_reflns_limit_h_max 10
_diffrn_reflns_limit_h_min -10
_diffrn_reflns_limit_k_max 10
_diffrn_reflns_limit_k_min -10
_diffrn_reflns_limit_l_max 11
_diffrn_reflns_limit_l_min -11
_diffrn_reflns_number 9819
_diffrn_reflns_theta_full 66.25
_diffrn_reflns_theta_max 66.25
_diffrn_reflns_theta_min 5.35
_diffrn_source 'fine-focus sealed tube'
_exptl_absorpt_coefficient_mu 0.561
_exptl_absorpt_correction_T_max 1.00000
_exptl_absorpt_correction_T_min 0.59006
_exptl_absorpt_correction_type multi-scan
_exptl_absorpt_process_details
;
CrysAlisPro, Agilent Technologies,
Version 1.171.37.34 (release 22-05-2014 CrysAlis171 .NET)
(compiled May 22 2014,16:03:01)
Empirical absorption correction using spherical harmonics,
 implemented in SCALE3 ABSPACK scaling algorithm.
;
_exptl_crystal_colour yellow
_exptl_crystal_colour_primary yellow
_exptl_crystal_density_diffrn 1.174
_exptl_crystal_density_method 'not measured'
_exptl_crystal_description plate
_exptl_crystal_F_000 240
_exptl_crystal_size_max 0.15
_exptl_crystal_size_mid 0.13
_exptl_crystal_size_min 0.11
_refine_diff_density_max 0.385
_refine_diff_density_min -0.194
_refine_diff_density_rms 0.040
_refine_ls_extinction_coef 0.022(6)
_refine_ls_extinction_expression Fc^*^=kFc[1+0.001xFc^2^\l^3^/sin(2\q)]^-1/4^
_refine_ls_extinction_method SHELXL
_refine_ls_goodness_of_fit_ref 1.125
_refine_ls_hydrogen_treatment constr
_refine_ls_matrix_type full
_refine_ls_number_parameters 157
_refine_ls_number_reflns 2213
_refine_ls_number_restraints 0
_refine_ls_restrained_S_all 1.125
_refine_ls_R_factor_all 0.0942
_refine_ls_R_factor_gt 0.0782
_refine_ls_shift/su_max 0.000
_refine_ls_shift/su_mean 0.000
_refine_ls_structure_factor_coef Fsqd
_refine_ls_weighting_details 'calc w=1/[\s^2^(Fo^2^)+(0.1021P)^2^+0.3208P] where P=(Fo^2^+2Fc^2^)/3'
_refine_ls_weighting_scheme calc
_refine_ls_wR_factor_gt 0.2270
_refine_ls_wR_factor_ref 0.2367
_reflns_number_gt 1757
_reflns_number_total 2213
_reflns_threshold_expression >2sigma(I)
_cod_data_source_file d4sc06851c2.cif
_cod_data_source_block deabcn2
_cod_original_cell_volume 637.16(8)
_cod_database_code 1573309
_olex2_refinement_description
;
1. Fixed Uiso
 At 1.2 times of:
  All C(H) groups, All C(H,H) groups
 At 1.5 times of:
  All C(H,H,H) groups
2.a Secondary CH2 refined with riding coordinates:
 C11(H11A,H11B), C13(H13A,H13B)
2.b Aromatic/amide H refined with riding coordinates:
 C1(H1), C3(H3), C7(H7), C5(H5), C4(H4)
2.c Idealised Me refined as rotating group:
 C12(H12A,H12B,H12C), C14(H14A,H14B,H14C)
;
_olex2_submission_special_instructions 'No special instructions were received'

loop_
_space_group_symop_id
_space_group_symop_operation_xyz
1 'x, y, z'
2 '-x, -y, -z'

loop_
_atom_site_label
_atom_site_type_symbol
_atom_site_fract_x
_atom_site_fract_y
_atom_site_fract_z
_atom_site_U_iso_or_equiv
_atom_site_adp_type
_atom_site_occupancy
_atom_site_calc_flag
_atom_site_disorder_assembly
_atom_site_disorder_group
_atom_site_refinement_flags_posn
N1 N 0.2423(4) 0.8107(4) 0.7100(4) 0.0793(9) Uani 1 d . . .
C6 C 0.5793(4) 0.6948(3) 0.8863(3) 0.0560(7) Uani 1 d . . .
C8 C 0.8426(4) 0.4978(3) 0.8038(3) 0.0579(7) Uani 1 d . . .
N2 N 1.1151(4) 0.3286(4) 0.8646(4) 0.0881(9) Uani 1 d . . .
C1 C 0.4916(4) 0.7091(3) 0.7907(3) 0.0583(7) Uani 1 d . . .
H1 H 0.5390 0.6515 0.7222 0.070 Uiso 1 calc . . R
C9 C 0.8116(4) 0.4796(4) 0.6815(4) 0.0652(8) Uani 1 d . . .
N3 N 0.7911(4) 0.4638(4) 0.5831(4) 0.0949(10) Uani 1 d . . .
C3 C 0.2729(4) 0.8985(4) 0.8946(4) 0.0697(9) Uani 1 d . . .
H3 H 0.1721 0.9702 0.8961 0.084 Uiso 1 calc . . R
C2 C 0.3347(4) 0.8074(3) 0.7950(3) 0.0612(8) Uani 1 d . . .
C10 C 0.9950(4) 0.4033(4) 0.8360(4) 0.0677(8) Uani 1 d . . .
C7 C 0.7401(4) 0.5917(3) 0.8892(3) 0.0606(8) Uani 1 d . . .
H7 H 0.7799 0.5899 0.9635 0.073 Uiso 1 calc . . R
C5 C 0.5099(4) 0.7819(4) 0.9883(4) 0.0682(8) Uani 1 d . . .
H5 H 0.5654 0.7714 1.0548 0.082 Uiso 1 calc . . R
C4 C 0.3587(4) 0.8832(4) 0.9891(4) 0.0740(9) Uani 1 d . . .
H4 H 0.3133 0.9430 1.0555 0.089 Uiso 1 calc . . R
C11 C 0.3095(5) 0.7189(5) 0.6045(4) 0.0785(10) Uani 1 d . . .
H11A H 0.2143 0.7035 0.5882 0.094 Uiso 1 calc . . R
H11B H 0.3611 0.6118 0.6592 0.094 Uiso 1 calc . . R
C13 C 0.0774(5) 0.9159(5) 0.7141(5) 0.0949(12) Uani 1 d . . .
H13A H 0.0122 0.9119 0.8236 0.114 Uiso 1 calc . . R
H13B H 0.0121 0.8742 0.6840 0.114 Uiso 1 calc . . R
C12 C 0.4388(6) 0.7953(6) 0.4434(5) 0.1094(14) Uani 1 d . . .
H12A H 0.3847 0.8936 0.3810 0.164 Uiso 1 calc . . GR
H12B H 0.4862 0.7208 0.3879 0.164 Uiso 1 calc . . GR
H12C H 0.5287 0.8208 0.4574 0.164 Uiso 1 calc . . GR
C14 C 0.0996(7) 1.0875(6) 0.6039(6) 0.1193(16) Uani 1 d . . .
H14A H 0.1674 1.0919 0.4959 0.179 Uiso 1 calc . . GR
H14B H 0.1565 1.1321 0.6381 0.179 Uiso 1 calc . . GR
H14C H -0.0106 1.1499 0.6062 0.179 Uiso 1 calc . . GR

loop_
_atom_site_aniso_label
_atom_site_aniso_U_11
_atom_site_aniso_U_22
_atom_site_aniso_U_33
_atom_site_aniso_U_23
_atom_site_aniso_U_13
_atom_site_aniso_U_12
N1 0.0775(17) 0.0908(19) 0.092(2) -0.0505(17) -0.0495(15) 0.0171(14)
C6 0.0682(16) 0.0519(15) 0.0489(15) -0.0160(12) -0.0241(12) -0.0079(12)
C8 0.0616(15) 0.0590(16) 0.0520(16) -0.0154(13) -0.0255(12) -0.0060(12)
N2 0.0758(18) 0.102(2) 0.088(2) -0.0369(18) -0.0423(16) 0.0091(16)
C1 0.0672(16) 0.0580(16) 0.0542(16) -0.0251(13) -0.0261(13) 0.0004(12)
C9 0.0603(16) 0.0744(19) 0.0642(18) -0.0327(16) -0.0247(13) 0.0025(13)
N3 0.093(2) 0.123(3) 0.095(2) -0.067(2) -0.0440(17) 0.0123(18)
C3 0.0729(18) 0.0646(18) 0.075(2) -0.0342(16) -0.0287(15) 0.0052(14)
C2 0.0690(17) 0.0571(16) 0.0577(17) -0.0210(14) -0.0271(13) -0.0014(13)
C10 0.0677(18) 0.0736(19) 0.0615(18) -0.0225(16) -0.0284(14) -0.0039(15)
C7 0.0687(17) 0.0635(17) 0.0564(17) -0.0200(14) -0.0307(13) -0.0077(13)
C5 0.083(2) 0.0716(19) 0.0649(19) -0.0333(16) -0.0319(15) -0.0074(15)
C4 0.086(2) 0.073(2) 0.076(2) -0.0440(17) -0.0287(17) 0.0010(16)
C11 0.084(2) 0.090(2) 0.083(2) -0.0397(19) -0.0424(18) -0.0064(18)
C13 0.095(3) 0.100(3) 0.101(3) -0.041(2) -0.051(2) 0.002(2)
C12 0.106(3) 0.138(4) 0.082(3) -0.042(3) -0.029(2) -0.015(3)
C14 0.138(4) 0.101(3) 0.119(4) -0.028(3) -0.070(3) 0.002(3)

loop_
_atom_type_symbol
_atom_type_description
_atom_type_scat_dispersion_real
_atom_type_scat_dispersion_imag
_atom_type_scat_source
C C 0.0181 0.0091 'International Tables Vol C Tables 4.2.6.8 and 6.1.1.4'
H H 0.0000 0.0000 'International Tables Vol C Tables 4.2.6.8 and 6.1.1.4'
N N 0.0311 0.0180 'International Tables Vol C Tables 4.2.6.8 and 6.1.1.4'

loop_
_geom_angle_atom_site_label_1
_geom_angle_atom_site_label_2
_geom_angle_atom_site_label_3
_geom_angle
_geom_angle_site_symmetry_1
_geom_angle_site_symmetry_3
_geom_angle_publ_flag
C2 N1 C11 121.3(3) . . ?
C2 N1 C13 121.1(3) . . ?
C11 N1 C13 117.6(3) . . ?
C1 C6 C7 124.0(2) . . ?
C5 C6 C1 119.5(3) . . ?
C5 C6 C7 116.5(3) . . ?
C9 C8 C10 115.1(2) . . ?
C7 C8 C9 125.4(3) . . ?
C7 C8 C10 119.5(3) . . ?
C6 C1 H1 119.1 . . ?
C6 C1 C2 121.8(3) . . ?
C2 C1 H1 119.1 . . ?
N3 C9 C8 178.4(3) . . ?
C2 C3 H3 119.4 . . ?
C4 C3 H3 119.4 . . ?
C4 C3 C2 121.2(3) . . ?
N1 C2 C1 121.4(3) . . ?
N1 C2 C3 121.8(3) . . ?
C1 C2 C3 116.8(3) . . ?
N2 C10 C8 178.6(3) . . ?
C6 C7 H7 114.2 . . ?
C8 C7 C6 131.6(3) . . ?
C8 C7 H7 114.2 . . ?
C6 C5 H5 120.5 . . ?
C4 C5 C6 119.1(3) . . ?
C4 C5 H5 120.5 . . ?
C3 C4 C5 121.6(3) . . ?
C3 C4 H4 119.2 . . ?
C5 C4 H4 119.2 . . ?
N1 C11 H11A 108.5 . . ?
N1 C11 H11B 108.5 . . ?
N1 C11 C12 115.2(3) . . ?
H11A C11 H11B 107.5 . . ?
C12 C11 H11A 108.5 . . ?
C12 C11 H11B 108.5 . . ?
N1 C13 H13A 109.1 . . ?
N1 C13 H13B 109.1 . . ?
N1 C13 C14 112.5(4) . . ?
H13A C13 H13B 107.8 . . ?
C14 C13 H13A 109.1 . . ?
C14 C13 H13B 109.1 . . ?
C11 C12 H12A 109.5 . . ?
C11 C12 H12B 109.5 . . ?
C11 C12 H12C 109.5 . . ?
H12A C12 H12B 109.5 . . ?
H12A C12 H12C 109.5 . . ?
H12B C12 H12C 109.5 . . ?
C13 C14 H14A 109.5 . . ?
C13 C14 H14B 109.5 . . ?
C13 C14 H14C 109.5 . . ?
H14A C14 H14B 109.5 . . ?
H14A C14 H14C 109.5 . . ?
H14B C14 H14C 109.5 . . ?

loop_
_geom_bond_atom_site_label_1
_geom_bond_atom_site_label_2
_geom_bond_distance
_geom_bond_site_symmetry_2
_geom_bond_publ_flag
N1 C2 1.379(4) . ?
N1 C11 1.458(4) . ?
N1 C13 1.474(4) . ?
C6 C1 1.395(4) . ?
C6 C7 1.447(4) . ?
C6 C5 1.395(4) . ?
C8 C9 1.433(4) . ?
C8 C10 1.435(4) . ?
C8 C7 1.347(4) . ?
N2 C10 1.142(4) . ?
C1 H1 0.9300 . ?
C1 C2 1.395(4) . ?
C9 N3 1.137(4) . ?
C3 H3 0.9300 . ?
C3 C2 1.409(4) . ?
C3 C4 1.369(4) . ?
C7 H7 0.9300 . ?
C5 H5 0.9300 . ?
C5 C4 1.372(4) . ?
C4 H4 0.9300 . ?
C11 H11A 0.9700 . ?
C11 H11B 0.9700 . ?
C11 C12 1.489(6) . ?
C13 H13A 0.9700 . ?
C13 H13B 0.9700 . ?
C13 C14 1.480(6) . ?
C12 H12A 0.9600 . ?
C12 H12B 0.9600 . ?
C12 H12C 0.9600 . ?
C14 H14A 0.9600 . ?
C14 H14B 0.9600 . ?
C14 H14C 0.9600 . ?
